data_4073636
loop_
_publ_author_name
'Tschirschwitz, Steffen'
'L\"onnecke, Peter'
'Hey-Hawkins, Evamarie'

_publ_section_title
;
 Stereoselective Synthesis ofortho-Carbaborane-ContainingP-Chiral
 Phosphanylferrocenes&#x2020;
;
_journal_issue 19
_journal_name_full Organometallics
_journal_page_first 4715
_journal_paper_doi 10.1021/om700503t
_journal_volume 26
_journal_year 2007
_chemical_formula_sum 'C17 H32 B10 Fe N O P'
_chemical_formula_weight 461.36
_chemical_name_systematic
;
 ?
;
_space_group_IT_number 14
_symmetry_cell_setting monoclinic
_symmetry_space_group_name_Hall '-P 2ybc'
_symmetry_space_group_name_H-M 'P 1 21/c 1'
_atom_sites_solution_hydrogens geom
_atom_sites_solution_primary direct
_atom_sites_solution_secondary difmap
_audit_conform_dict_location ftp://ftp.iucr.org/pub/cif_core.dic
_audit_conform_dict_name cif_core.dic
_audit_conform_dict_version 2.3
_audit_creation_date 2006-09-28T11:45:49-00:00
_audit_creation_method 'WinGX routine CIF_UPDATE'
_cell_angle_alpha 90
_cell_angle_beta 91.085(5)
_cell_angle_gamma 90
_cell_formula_units_Z 8
_cell_length_a 10.1289(6)
_cell_length_b 13.2285(8)
_cell_length_c 36.317(2)
_cell_measurement_reflns_used 44034
_cell_measurement_temperature 180(2)
_cell_measurement_theta_max 31.5311
_cell_measurement_theta_min 2.5926
_cell_volume 4865.2(5)
_computing_cell_refinement
;
        CrysAlis RED, Oxford Diffraction Ltd.,
        Version 1.171.30.5 (release 12-06-2006 CrysAlis171 .NET)
        (compiled Jun 12 2006,17:01:16)
;
_computing_data_collection
;
        CrysAlis CCD, Oxford Diffraction Ltd.,
        Version 1.171.30.5 (release 12-06-2006 CrysAlis171 .NET)
        (compiled Jun 12 2006,17:01:16)
;
_computing_data_reduction
;
        CrysAlis RED, Oxford Diffraction Ltd.,
        Version 1.171.30.5 (release 12-06-2006 CrysAlis171 .NET)
        (compiled Jun 12 2006,17:01:16)
;
_computing_structure_refinement 'SHELXL-97 (Sheldrick, 1997)'
_diffrn_ambient_temperature 180(2)
_diffrn_detector_area_resol_mean 16.356
_diffrn_measured_fraction_theta_full 0.999
_diffrn_measured_fraction_theta_max 0.999
_diffrn_measurement_device_type 'ccd xcalibur s'
_diffrn_measurement_method '\w scans and \f scans'
_diffrn_orient_matrix_UB_11 -0.0189980262
_diffrn_orient_matrix_UB_12 0.0283830299
_diffrn_orient_matrix_UB_13 0.0158696433
_diffrn_orient_matrix_UB_21 0.0596264351
_diffrn_orient_matrix_UB_22 0.0281430921
_diffrn_orient_matrix_UB_23 -0.0014430633
_diffrn_orient_matrix_UB_31 -0.0317811125
_diffrn_orient_matrix_UB_32 0.0358693267
_diffrn_orient_matrix_UB_33 -0.0113962435
_diffrn_radiation_monochromator graphite
_diffrn_radiation_type MoK\a
_diffrn_radiation_wavelength 0.71073
_diffrn_reflns_av_R_equivalents 0.0494
_diffrn_reflns_av_unetI/netI 0.0374
_diffrn_reflns_limit_h_max 14
_diffrn_reflns_limit_h_min -14
_diffrn_reflns_limit_k_max 18
_diffrn_reflns_limit_k_min -18
_diffrn_reflns_limit_l_max 51
_diffrn_reflns_limit_l_min -51
_diffrn_reflns_number 141313
_diffrn_reflns_theta_full 30.51
_diffrn_reflns_theta_max 30.51
_diffrn_reflns_theta_min 2.6
_exptl_absorpt_coefficient_mu 0.696
_exptl_absorpt_correction_T_max 1
_exptl_absorpt_correction_T_min 0.82605
_exptl_absorpt_correction_type multi-scan
_exptl_absorpt_process_details
;
        CrysAlis RED, Oxford Diffraction Ltd.,
        Version 1.171.30.5 (release 12-06-2006 CrysAlis171 .NET)
        (compiled Jun 12 2006,17:01:16)
        Empirical absorption correction using spherical harmonics,
 implemented in SCALE3 ABSPACK scaling algorithm.
;
_exptl_crystal_colour orange
_exptl_crystal_density_diffrn 1.26
_exptl_crystal_density_method 'not measured'
_exptl_crystal_description plate
_exptl_crystal_F_000 1920
_exptl_crystal_size_max 0.4
_exptl_crystal_size_mid 0.3
_exptl_crystal_size_min 0.2
_refine_diff_density_max 0.996
_refine_diff_density_min -0.469
_refine_diff_density_rms 0.065
_refine_ls_extinction_method none
_refine_ls_goodness_of_fit_ref 1.248
_refine_ls_hydrogen_treatment mixed
_refine_ls_matrix_type full
_refine_ls_number_parameters 633
_refine_ls_number_reflns 14831
_refine_ls_number_restraints 0
_refine_ls_restrained_S_all 1.248
_refine_ls_R_factor_all 0.0951
_refine_ls_R_factor_gt 0.0693
_refine_ls_shift/su_max 0.005
_refine_ls_shift/su_mean 0
_refine_ls_structure_factor_coef Fsqd
_refine_ls_weighting_details 'calc w=1/[\s^2^(Fo^2^)+(0.0306P)^2^+4.9197P] where P=(Fo^2^+2Fc^2^)/3'
_refine_ls_weighting_scheme calc
_refine_ls_wR_factor_gt 0.1248
_refine_ls_wR_factor_ref 0.1335
_reflns_number_gt 11503
_reflns_number_total 14831
_reflns_threshold_expression >2sigma(I)
_cod_data_source_file om700503t-file006.cif
_cod_data_source_block x0023fin
_cod_original_sg_symbol_H-M P2(1)/c
_cod_database_code 4073636

loop_
_symmetry_equiv_pos_as_xyz
'x, y, z'
'-x, y+1/2, -z+1/2'
'-x, -y, -z'
'x, -y-1/2, z-1/2'

loop_
_atom_site_label
_atom_site_type_symbol
_atom_site_fract_x
_atom_site_fract_y
_atom_site_fract_z
_atom_site_U_iso_or_equiv
_atom_site_adp_type
_atom_site_occupancy
_atom_site_symmetry_multiplicity
_atom_site_calc_flag
_atom_site_refinement_flags
Fe1 Fe 0.17042(4) -0.21692(3) 1.042936(10) 0.02779(9) Uani 1 1 d .
Fe2 Fe 0.17827(4) -0.26414(3) 0.781108(10) 0.02922(9) Uani 1 1 d .
P1 P 0.36563(7) -0.13918(5) 0.975959(19) 0.02917(14) Uani 1 1 d .
P2 P 0.39926(7) -0.35463(5) 0.72204(2) 0.03098(15) Uani 1 1 d .
O1 O 0.24343(18) -0.14104(14) 0.94632(5) 0.0343(4) Uani 1 1 d .
O2 O 0.28213(18) -0.37194(14) 0.69157(6) 0.0376(4) Uani 1 1 d .
N1 N 0.2097(2) -0.41837(17) 0.94680(6) 0.0315(5) Uani 1 1 d .
N2 N 0.2387(2) -0.08499(15) 0.67980(6) 0.0277(4) Uani 1 1 d .
C1 C 0.4971(2) -0.20406(18) 0.94828(7) 0.0291(5) Uani 1 1 d .
C3 C 0.3173(2) -0.23843(19) 1.00661(7) 0.0260(5) Uani 1 1 d .
C4 C 0.2226(2) -0.31987(18) 1.00428(7) 0.0247(5) Uani 1 1 d .
C5 C 0.2197(3) -0.36605(19) 1.03968(7) 0.0297(5) Uani 1 1 d .
H5 H 0.1662 -0.422 1.0461 0.044(9) Uiso 1 1 calc R
C6 C 0.3090(3) -0.3156(2) 1.06365(7) 0.0350(6) Uani 1 1 d .
H6 H 0.3259 -0.3319 1.0888 0.035(8) Uiso 1 1 calc R
C7 C 0.3689(3) -0.2368(2) 1.04384(7) 0.0326(6) Uani 1 1 d .
H7 H 0.4324 -0.1904 1.0534 0.038(8) Uiso 1 1 calc R
C8 C 0.0937(3) -0.0766(2) 1.03355(9) 0.0447(7) Uani 1 1 d .
H8 H 0.1271 -0.0279 1.0169 0.049(9) Uiso 1 1 calc R
C9 C -0.0007(3) -0.1509(3) 1.02523(12) 0.0606(11) Uani 1 1 d .
H9 H -0.0424 -0.1615 1.0019 0.097(16) Uiso 1 1 calc R
C10 C -0.0231(4) -0.2070(3) 1.05713(15) 0.0730(14) Uani 1 1 d .
H10 H -0.0827 -0.2621 1.0593 0.119(18) Uiso 1 1 calc R
C11 C 0.0579(4) -0.1676(3) 1.08543(11) 0.0632(11) Uani 1 1 d .
H11 H 0.0631 -0.1911 1.1101 0.077(13) Uiso 1 1 calc R
C12 C 0.1298(3) -0.0869(2) 1.07055(9) 0.0475(8) Uani 1 1 d .
H12 H 0.1924 -0.0463 1.0835 0.059(11) Uiso 1 1 calc R
C13 C 0.1391(2) -0.35170(19) 0.97203(7) 0.0293(5) Uani 1 1 d .
H13A H 0.0599 -0.3873 0.981 0.041(8) Uiso 1 1 calc R
H13B H 0.1089 -0.2908 0.9584 0.038(8) Uiso 1 1 calc R
C14 C 0.2424(4) -0.5145(2) 0.96347(9) 0.0502(8) Uani 1 1 d .
H14A H 0.1611 -0.5493 0.9703 0.071(12) Uiso 1 1 calc R
H14B H 0.2977 -0.5033 0.9855 0.055(10) Uiso 1 1 calc R
H14C H 0.2907 -0.556 0.9459 0.071(12) Uiso 1 1 calc R
C15 C 0.1300(4) -0.4346(3) 0.91363(9) 0.0623(10) Uani 1 1 d .
H15A H 0.1787 -0.4773 0.8965 0.056(10) Uiso 1 1 calc R
H15B H 0.1104 -0.3694 0.902 0.068(12) Uiso 1 1 calc R
H15C H 0.0473 -0.4681 0.92 0.104(18) Uiso 1 1 calc R
C16 C 0.2181(4) -0.0457(3) 0.92731(10) 0.0587(10) Uani 1 1 d .
H16A H 0.3024 -0.0162 0.9191 0.18(3) Uiso 1 1 calc R
H16B H 0.1764 0.0028 0.9443 0.088(14) Uiso 1 1 calc R
C17 C 0.1308(4) -0.0639(3) 0.89554(10) 0.0579(10) Uani 1 1 d .
H17A H 0.1714 -0.1136 0.8792 0.093(15) Uiso 1 1 calc R
H17B H 0.1165 -0.0005 0.8821 0.078(13) Uiso 1 1 calc R
H17C H 0.0459 -0.09 0.904 0.121(19) Uiso 1 1 calc R
C18 C 0.5301(2) -0.29109(18) 0.69384(7) 0.0271(5) Uani 1 1 d .
C20 C 0.3355(2) -0.25055(19) 0.74782(7) 0.0279(5) Uani 1 1 d .
C21 C 0.2416(2) -0.17070(18) 0.74064(7) 0.0273(5) Uani 1 1 d .
C22 C 0.2284(3) -0.1156(2) 0.77407(8) 0.0402(7) Uani 1 1 d .
H22 H 0.1729 -0.0585 0.7774 0.057(10) Uiso 1 1 calc R
C23 C 0.3104(3) -0.1592(2) 0.80130(8) 0.0462(8) Uani 1 1 d .
H23 H 0.3199 -0.1366 0.826 0.064(11) Uiso 1 1 calc R
C24 C 0.3764(3) -0.2423(2) 0.78579(8) 0.0389(6) Uani 1 1 d .
H24 H 0.4373 -0.2855 0.7983 0.052(10) Uiso 1 1 calc R
C25 C 0.1127(3) -0.4099(2) 0.77855(8) 0.0394(7) Uani 1 1 d .
H25 H 0.1587 -0.4649 0.7679 0.043(9) Uiso 1 1 calc R
C26 C 0.0224(3) -0.3450(2) 0.75981(8) 0.0391(6) Uani 1 1 d .
H26 H -0.0031 -0.349 0.7345 0.054(10) Uiso 1 1 calc R
C27 C -0.0226(3) -0.2734(2) 0.78560(9) 0.0413(7) Uani 1 1 d .
H27 H -0.0837 -0.2203 0.7807 0.051(9) Uiso 1 1 calc R
C28 C 0.0390(3) -0.2944(2) 0.82000(8) 0.0427(7) Uani 1 1 d .
H28 H 0.0264 -0.258 0.8422 0.054(10) Uiso 1 1 calc R
C29 C 0.1226(3) -0.3789(2) 0.81555(8) 0.0419(7) Uani 1 1 d .
H29 H 0.1761 -0.4094 0.8342 0.048(9) Uiso 1 1 calc R
C30 C 0.1660(2) -0.14794(19) 0.70576(7) 0.0298(5) Uani 1 1 d .
H30A H 0.1422 -0.2125 0.6935 0.037(8) Uiso 1 1 calc R
H30B H 0.0829 -0.1131 0.712 0.034(8) Uiso 1 1 calc R
C31 C 0.1586(3) -0.0708(2) 0.64648(8) 0.0398(7) Uani 1 1 d .
H31A H 0.0774 -0.0347 0.6525 0.052(10) Uiso 1 1 calc R
H31B H 0.1362 -0.1369 0.6359 0.043(9) Uiso 1 1 calc R
H31C H 0.2084 -0.0313 0.6286 0.059(10) Uiso 1 1 calc R
C32 C 0.2751(3) 0.0128(2) 0.69577(8) 0.0376(6) Uani 1 1 d .
H32A H 0.3234 0.0525 0.6777 0.049(9) Uiso 1 1 calc R
H32B H 0.3312 0.0021 0.7177 0.049(9) Uiso 1 1 calc R
H32C H 0.195 0.0492 0.7027 0.053(10) Uiso 1 1 calc R
C33 C 0.2746(4) -0.4724(3) 0.67557(12) 0.0594(10) Uani 1 1 d .
H33A H 0.3037 -0.47 0.6497 0.093(15) Uiso 1 1 calc R
H33B H 0.3343 -0.5186 0.6894 0.18(3) Uiso 1 1 calc R
C34 C 0.1403(4) -0.5103(3) 0.67673(13) 0.0697(12) Uani 1 1 d .
H34A H 0.1153 -0.5202 0.7024 0.14(2) Uiso 1 1 calc R
H34B H 0.1346 -0.5749 0.6636 0.080(13) Uiso 1 1 calc R
H34C H 0.0803 -0.4613 0.665 0.25(4) Uiso 1 1 calc R
B1 B 0.5866(4) -0.1320(3) 0.91938(15) 0.0680(15) Uani 1 1 d .
H1X H 0.5726 -0.0486 0.9157 0.064(11) Uiso 1 1 calc R
B2 B 0.4717(4) -0.2188(3) 0.90197(10) 0.0509(10) Uani 1 1 d .
H2X H 0.3794 -0.1944 0.887 0.061 Uiso 1 1 calc R
B3 B 0.6289(5) -0.2112(3) 0.88230(14) 0.0680(14) Uani 1 1 d .
H3X H 0.6432 -0.1809 0.8538 0.088(13) Uiso 1 1 calc R
B4 B 0.7443(4) -0.1897(3) 0.91864(17) 0.0815(19) Uani 1 1 d .
H4X H 0.8365 -0.1449 0.9144 0.108(16) Uiso 1 1 calc R
B5 B 0.6560(4) -0.1829(4) 0.96035(15) 0.0665(14) Uani 1 1 d .
H5X H 0.6883 -0.1333 0.9838 0.074(12) Uiso 1 1 calc R
B6 B 0.5566(4) -0.3307(3) 0.88999(11) 0.0486(9) Uani 1 1 d .
H6X H 0.5218 -0.3807 0.8669 0.080(13) Uiso 1 1 calc R
B7 B 0.7266(4) -0.3116(3) 0.90051(12) 0.0495(10) Uani 1 1 d .
H7X H 0.8068 -0.3476 0.8842 0.055(10) Uiso 1 1 calc R
B8 B 0.7419(4) -0.2957(4) 0.94897(13) 0.0613(12) Uani 1 1 d .
H8X H 0.8314 -0.3217 0.9649 0.087(13) Uiso 1 1 calc R
B9 B 0.5832(3) -0.3020(3) 0.96791(11) 0.0457(9) Uani 1 1 d .
H9X H 0.5648 -0.3323 0.9961 0.060(10) Uiso 1 1 calc R
B10 B 0.6262(3) -0.3811(3) 0.93050(11) 0.0430(8) Uani 1 1 d .
H10X H 0.6373 -0.4648 0.934 0.068(11) Uiso 1 1 calc R
B11 B 0.6549(3) -0.1137(3) 0.67382(10) 0.0392(8) Uani 1 1 d .
H11X H 0.661 -0.0293 0.6755 0.056(10) Uiso 1 1 calc R
B12 B 0.5970(3) -0.1749(3) 0.63336(10) 0.0397(8) Uani 1 1 d .
H12X H 0.5652 -0.1309 0.6084 0.050(9) Uiso 1 1 calc R
B13 B 0.7649(3) -0.1863(3) 0.64712(10) 0.0401(8) Uani 1 1 d .
H13X H 0.8461 -0.1505 0.6311 0.061(10) Uiso 1 1 calc R
B14 B 0.7712(3) -0.1934(3) 0.69615(10) 0.0394(7) Uani 1 1 d .
H14X H 0.8562 -0.1622 0.7127 0.052(9) Uiso 1 1 calc R
B15 B 0.6091(3) -0.1869(2) 0.71234(9) 0.0341(7) Uani 1 1 d .
H15X H 0.584 -0.1517 0.7394 0.047(9) Uiso 1 1 calc R
B16 B 0.5138(3) -0.2871(2) 0.64663(9) 0.0344(6) Uani 1 1 d .
H16X H 0.4264 -0.3174 0.6308 0.035(8) Uiso 1 1 calc R
B17 B 0.6771(3) -0.2940(3) 0.63004(10) 0.0418(8) Uani 1 1 d .
H17X H 0.6995 -0.3295 0.6029 0.048(9) Uiso 1 1 calc R
B18 B 0.7859(3) -0.3045(3) 0.66890(10) 0.0415(8) Uani 1 1 d .
H18X H 0.8813 -0.347 0.6673 0.058(10) Uiso 1 1 calc R
B19 B 0.6893(3) -0.3058(3) 0.70919(10) 0.0366(7) Uani 1 1 d .
H19X H 0.719 -0.3498 0.7344 0.044 Uiso 1 1 calc R
B20 B 0.6305(3) -0.3673(2) 0.66881(9) 0.0370(7) Uani 1 1 d .
H20X H 0.6213 -0.4516 0.6675 0.056(10) Uiso 1 1 calc R
C19 C 0.5132(2) -0.18100(19) 0.67308(8) 0.0311(6) Uani 1 1 d .
C2 C 0.4820(3) -0.3174(2) 0.93077(8) 0.0346(6) Uani 1 1 d .
H19 H 0.430(3) -0.158(2) 0.6746(8) 0.036(8) Uiso 1 1 d .
H2 H 0.402(4) -0.347(3) 0.9358(10) 0.069(12) Uiso 1 1 d .

loop_
_atom_site_aniso_label
_atom_site_aniso_U_11
_atom_site_aniso_U_22
_atom_site_aniso_U_33
_atom_site_aniso_U_23
_atom_site_aniso_U_13
_atom_site_aniso_U_12
Fe1 0.02850(18) 0.02583(18) 0.02921(19) -0.00286(15) 0.00508(14) 0.00145(14)
Fe2 0.03112(19) 0.02976(19) 0.02697(18) 0.00369(15) 0.00550(14) -0.00199(15)
P1 0.0283(3) 0.0240(3) 0.0355(4) 0.0002(3) 0.0073(3) 0.0040(3)
P2 0.0276(3) 0.0258(3) 0.0398(4) 0.0063(3) 0.0063(3) -0.0007(3)
O1 0.0297(9) 0.0345(10) 0.0388(10) 0.0090(8) 0.0041(8) 0.0095(8)
O2 0.0312(10) 0.0335(10) 0.0483(12) -0.0109(9) 0.0021(9) -0.0087(8)
N1 0.0371(12) 0.0317(11) 0.0257(11) -0.0047(9) 0.0009(9) -0.0035(9)
N2 0.0247(10) 0.0254(10) 0.0330(11) 0.0056(9) 0.0030(9) 0.0015(8)
C1 0.0251(12) 0.0219(11) 0.0407(14) 0.0005(10) 0.0084(10) 0.0016(9)
C3 0.0245(11) 0.0283(12) 0.0254(11) 0.0000(10) 0.0006(9) 0.0047(9)
C4 0.0237(11) 0.0242(11) 0.0261(12) -0.0009(9) 0.0001(9) 0.0046(9)
C5 0.0305(12) 0.0269(12) 0.0318(13) 0.0033(10) 0.0041(10) 0.0051(10)
C6 0.0410(15) 0.0379(14) 0.0259(13) 0.0021(11) -0.0061(11) 0.0083(12)
C7 0.0273(12) 0.0386(14) 0.0316(13) -0.0048(11) -0.0040(10) 0.0022(11)
C8 0.0475(18) 0.0346(15) 0.0525(19) 0.0046(14) 0.0137(15) 0.0161(13)
C9 0.0381(17) 0.062(2) 0.081(3) -0.029(2) -0.0081(18) 0.0258(17)
C10 0.0441(19) 0.0368(18) 0.140(4) -0.020(2) 0.049(2) -0.0004(15)
C11 0.093(3) 0.0410(18) 0.057(2) 0.0037(17) 0.043(2) 0.0186(19)
C12 0.058(2) 0.0339(15) 0.0507(19) -0.0141(14) 0.0045(16) 0.0063(14)
C13 0.0273(12) 0.0293(12) 0.0313(13) -0.0025(10) -0.0033(10) 0.0003(10)
C14 0.071(2) 0.0328(15) 0.0474(19) -0.0081(14) 0.0055(17) 0.0118(16)
C15 0.081(3) 0.066(2) 0.0396(18) -0.0190(18) -0.0183(19) 0.005(2)
C16 0.077(3) 0.0425(18) 0.056(2) 0.0072(16) -0.0105(19) 0.0248(18)
C17 0.056(2) 0.069(2) 0.049(2) 0.0121(18) -0.0018(17) 0.0275(19)
C18 0.0231(11) 0.0256(12) 0.0326(13) 0.0034(10) 0.0025(10) 0.0026(9)
C20 0.0249(11) 0.0310(12) 0.0278(12) 0.0043(10) 0.0017(10) -0.0043(10)
C21 0.0264(12) 0.0254(12) 0.0302(13) 0.0026(10) 0.0048(10) -0.0055(9)
C22 0.0521(18) 0.0277(13) 0.0413(16) -0.0039(12) 0.0163(14) -0.0065(13)
C23 0.0575(19) 0.0519(19) 0.0292(14) -0.0066(13) 0.0006(14) -0.0196(16)
C24 0.0356(14) 0.0481(17) 0.0329(14) 0.0072(13) -0.0040(12) -0.0109(13)
C25 0.0424(16) 0.0304(14) 0.0459(17) 0.0064(12) 0.0161(13) -0.0029(12)
C26 0.0367(15) 0.0403(15) 0.0406(16) 0.0027(13) 0.0041(12) -0.0109(12)
C27 0.0314(14) 0.0395(16) 0.0534(18) 0.0106(14) 0.0092(13) -0.0005(12)
C28 0.0456(17) 0.0455(17) 0.0377(16) 0.0024(13) 0.0184(13) -0.0016(14)
C29 0.0434(16) 0.0452(17) 0.0376(16) 0.0158(13) 0.0099(13) 0.0053(13)
C30 0.0282(12) 0.0264(12) 0.0349(13) 0.0055(11) 0.0026(10) 0.0000(10)
C31 0.0447(17) 0.0399(16) 0.0346(15) 0.0071(13) -0.0019(13) 0.0025(13)
C32 0.0441(16) 0.0269(13) 0.0420(16) 0.0040(12) 0.0071(13) -0.0046(12)
C33 0.051(2) 0.0459(19) 0.082(3) -0.0269(19) 0.0148(19) -0.0201(16)
C34 0.061(2) 0.058(2) 0.090(3) -0.031(2) 0.017(2) -0.031(2)
B1 0.067(3) 0.0270(17) 0.112(4) 0.011(2) 0.060(3) 0.0047(17)
B2 0.057(2) 0.060(2) 0.0357(18) 0.0158(17) 0.0185(16) 0.0284(19)
B3 0.074(3) 0.049(2) 0.083(3) 0.022(2) 0.054(3) 0.020(2)
B4 0.046(2) 0.041(2) 0.160(5) -0.032(3) 0.060(3) -0.0189(18)
B5 0.0271(17) 0.066(3) 0.106(4) -0.045(3) 0.007(2) -0.0038(17)
B6 0.044(2) 0.058(2) 0.045(2) -0.0090(17) 0.0138(16) 0.0111(17)
B7 0.0387(18) 0.0362(18) 0.074(3) -0.0047(18) 0.0291(18) 0.0042(14)
B8 0.0296(17) 0.075(3) 0.079(3) -0.021(2) -0.0027(19) 0.0162(19)
B9 0.0388(18) 0.051(2) 0.047(2) 0.0043(17) -0.0001(15) 0.0220(16)
B10 0.0384(17) 0.0285(15) 0.063(2) 0.0020(15) 0.0136(16) 0.0103(13)
B11 0.0248(14) 0.0345(16) 0.058(2) 0.0076(15) 0.0035(14) -0.0058(12)
B12 0.0313(16) 0.0434(18) 0.0445(19) 0.0178(15) 0.0057(14) -0.0019(14)
B13 0.0237(14) 0.0469(19) 0.050(2) 0.0105(16) 0.0071(13) -0.0004(13)
B14 0.0224(14) 0.0459(19) 0.0497(19) 0.0049(16) -0.0012(13) -0.0071(13)
B15 0.0277(14) 0.0346(15) 0.0402(17) -0.0031(13) 0.0028(13) -0.0068(12)
B16 0.0338(15) 0.0352(16) 0.0340(15) 0.0039(13) 0.0005(13) -0.0048(13)
B17 0.0410(18) 0.0471(19) 0.0378(17) 0.0028(15) 0.0135(14) 0.0036(15)
B18 0.0278(15) 0.0432(18) 0.054(2) 0.0109(16) 0.0109(14) 0.0072(13)
B19 0.0227(13) 0.0446(18) 0.0426(18) 0.0101(15) 0.0010(13) 0.0040(13)
B20 0.0369(17) 0.0313(16) 0.0430(18) 0.0014(14) 0.0083(14) 0.0057(13)
C19 0.0195(11) 0.0269(12) 0.0471(16) 0.0090(11) 0.0052(11) 0.0011(10)
C2 0.0286(13) 0.0274(13) 0.0482(17) -0.0058(12) 0.0098(12) 0.0015(11)

loop_
_atom_type_symbol
_atom_type_description
_atom_type_scat_dispersion_real
_atom_type_scat_dispersion_imag
_atom_type_scat_source
Fe Fe 0.3463 0.8444 'International Tables Vol C Tables 4.2.6.8 and 6.1.1.4'
P P 0.1023 0.0942 'International Tables Vol C Tables 4.2.6.8 and 6.1.1.4'
O O 0.0106 0.006 'International Tables Vol C Tables 4.2.6.8 and 6.1.1.4'
N N 0.0061 0.0033 'International Tables Vol C Tables 4.2.6.8 and 6.1.1.4'
C C 0.0033 0.0016 'International Tables Vol C Tables 4.2.6.8 and 6.1.1.4'
B B 0.0013 0.0007 'International Tables Vol C Tables 4.2.6.8 and 6.1.1.4'
H H 0 0 'International Tables Vol C Tables 4.2.6.8 and 6.1.1.4'

loop_
_geom_angle_atom_site_label_1
_geom_angle_atom_site_label_2
_geom_angle_atom_site_label_3
_geom_angle
C7 Fe1 C3 41.63(10)
C7 Fe1 C4 69.75(10)
C3 Fe1 C4 41.67(10)
C7 Fe1 C9 154.11(16)
C3 Fe1 C9 119.08(14)
C4 Fe1 C9 107.46(13)
C7 Fe1 C12 108.12(13)
C3 Fe1 C12 126.64(12)
C4 Fe1 C12 164.42(12)
C9 Fe1 C12 67.31(14)
C7 Fe1 C8 119.71(13)
C3 Fe1 C8 107.54(11)
C4 Fe1 C8 126.71(12)
C9 Fe1 C8 40.22(14)
C12 Fe1 C8 39.96(13)
C7 Fe1 C5 68.38(11)
C3 Fe1 C5 69.07(10)
C4 Fe1 C5 40.94(10)
C9 Fe1 C5 127.23(14)
C12 Fe1 C5 153.83(12)
C8 Fe1 C5 164.64(12)
C7 Fe1 C10 164.03(18)
C3 Fe1 C10 153.35(17)
C4 Fe1 C10 118.74(15)
C9 Fe1 C10 40.12(17)
C12 Fe1 C10 67.49(15)
C8 Fe1 C10 67.57(14)
C5 Fe1 C10 108.33(13)
C7 Fe1 C11 126.63(16)
C3 Fe1 C11 164.45(15)
C4 Fe1 C11 153.08(14)
C9 Fe1 C11 67.49(17)
C12 Fe1 C11 40.30(14)
C8 Fe1 C11 67.59(13)
C5 Fe1 C11 119.59(12)
C10 Fe1 C11 40.19(17)
C7 Fe1 C6 40.47(11)
C3 Fe1 C6 69.11(10)
C4 Fe1 C6 69.01(10)
C9 Fe1 C6 164.37(15)
C12 Fe1 C6 120.03(13)
C8 Fe1 C6 153.85(13)
C5 Fe1 C6 40.39(11)
C10 Fe1 C6 127.08(16)
C11 Fe1 C6 108.33(14)
C20 Fe2 C24 41.47(10)
C20 Fe2 C21 41.61(10)
C24 Fe2 C21 69.48(11)
C20 Fe2 C25 108.39(11)
C24 Fe2 C25 117.26(13)
C21 Fe2 C25 130.41(11)
C20 Fe2 C26 115.49(11)
C24 Fe2 C26 149.26(13)
C21 Fe2 C26 107.24(11)
C25 Fe2 C26 40.60(12)
C20 Fe2 C22 68.94(11)
C24 Fe2 C22 68.12(13)
C21 Fe2 C22 40.87(10)
C25 Fe2 C22 169.29(13)
C26 Fe2 C22 130.24(13)
C20 Fe2 C27 147.82(12)
C24 Fe2 C27 169.49(13)
C21 Fe2 C27 114.92(11)
C25 Fe2 C27 67.94(12)
C26 Fe2 C27 40.42(12)
C22 Fe2 C27 108.43(12)
C20 Fe2 C29 131.10(11)
C24 Fe2 C29 109.64(12)
C21 Fe2 C29 169.72(12)
C25 Fe2 C29 40.19(12)
C26 Fe2 C29 67.97(13)
C22 Fe2 C29 149.07(12)
C27 Fe2 C29 67.84(12)
C20 Fe2 C23 68.82(12)
C24 Fe2 C23 40.36(13)
C21 Fe2 C23 68.59(11)
C25 Fe2 C23 149.76(13)
C26 Fe2 C23 168.82(14)
C22 Fe2 C23 40.05(13)
C27 Fe2 C23 130.81(14)
C29 Fe2 C23 117.82(13)
C20 Fe2 C28 170.22(12)
C24 Fe2 C28 131.31(12)
C21 Fe2 C28 147.72(12)
C25 Fe2 C28 67.68(12)
C26 Fe2 C28 67.87(13)
C22 Fe2 C28 116.61(12)
C27 Fe2 C28 40.31(12)
C29 Fe2 C28 40.27(12)
C23 Fe2 C28 109.72(13)
O1 P1 C3 100.74(11)
O1 P1 C1 100.15(11)
C3 P1 C1 101.59(11)
O2 P2 C20 101.46(11)
O2 P2 C18 101.80(11)
C20 P2 C18 101.82(11)
C16 O1 P1 115.2(2)
C33 O2 P2 115.7(2)
C14 N1 C15 109.7(3)
C14 N1 C13 112.2(2)
C15 N1 C13 109.7(2)
C31 N2 C32 110.4(2)
C31 N2 C30 109.2(2)
C32 N2 C30 111.9(2)
C2 C1 B5 109.6(2)
C2 C1 B1 108.8(2)
B5 C1 B1 63.1(3)
C2 C1 B2 60.05(19)
B5 C1 B2 113.6(3)
B1 C1 B2 61.8(3)
C2 C1 B9 60.68(19)
B5 C1 B9 62.6(2)
B1 C1 B9 114.2(2)
B2 C1 B9 113.0(2)
C2 C1 P1 124.19(17)
B5 C1 P1 117.8(2)
B1 C1 P1 117.71(18)
B2 C1 P1 118.78(19)
B9 C1 P1 118.78(19)
C7 C3 C4 107.2(2)
C7 C3 P1 118.19(19)
C4 C3 P1 134.26(19)
C7 C3 Fe1 69.18(14)
C4 C3 Fe1 69.39(13)
P1 C3 Fe1 120.87(13)
C5 C4 C3 107.0(2)
C5 C4 C13 124.5(2)
C3 C4 C13 128.5(2)
C5 C4 Fe1 69.76(14)
C3 C4 Fe1 68.94(13)
C13 C4 Fe1 125.47(17)
C6 C5 C4 109.3(2)
C6 C5 Fe1 70.20(15)
C4 C5 Fe1 69.30(14)
C7 C6 C5 108.2(2)
C7 C6 Fe1 68.90(15)
C5 C6 Fe1 69.41(15)
C6 C7 C3 108.4(2)
C6 C7 Fe1 70.63(15)
C3 C7 Fe1 69.19(14)
C12 C8 C9 107.8(3)
C12 C8 Fe1 69.95(17)
C9 C8 Fe1 69.73(18)
C10 C9 C8 108.3(4)
C10 C9 Fe1 70.2(2)
C8 C9 Fe1 70.05(18)
C9 C10 C11 107.9(3)
C9 C10 Fe1 69.69(19)
C11 C10 Fe1 70.0(2)
C10 C11 C12 107.5(3)
C10 C11 Fe1 69.82(19)
C12 C11 Fe1 69.60(18)
C8 C12 C11 108.5(3)
C8 C12 Fe1 70.09(17)
C11 C12 Fe1 70.10(18)
N1 C13 C4 112.6(2)
O1 C16 C17 109.2(3)
C19 C18 B20 109.6(2)
C19 C18 B19 109.8(2)
B20 C18 B19 62.47(19)
C19 C18 B16 60.63(17)
B20 C18 B16 62.21(18)
B19 C18 B16 113.6(2)
C19 C18 B15 60.96(17)
B20 C18 B15 113.8(2)
B19 C18 B15 62.33(18)
B16 C18 B15 113.5(2)
C19 C18 P2 125.04(16)
B20 C18 P2 117.24(18)
B19 C18 P2 116.14(17)
B16 C18 P2 119.97(17)
B15 C18 P2 118.04(18)
C24 C20 C21 107.2(2)
C24 C20 P2 117.4(2)
C21 C20 P2 135.3(2)
C24 C20 Fe2 69.46(15)
C21 C20 Fe2 69.49(14)
P2 C20 Fe2 122.59(13)
C22 C21 C20 107.1(2)
C22 C21 C30 124.2(2)
C20 C21 C30 128.7(2)
C22 C21 Fe2 70.06(15)
C20 C21 Fe2 68.90(14)
C30 C21 Fe2 124.73(17)
C23 C22 C21 109.0(3)
C23 C22 Fe2 70.25(17)
C21 C22 Fe2 69.07(15)
C22 C23 C24 108.5(3)
C22 C23 Fe2 69.71(17)
C24 C23 Fe2 68.94(17)
C23 C24 C20 108.2(3)
C23 C24 Fe2 70.69(18)
C20 C24 Fe2 69.07(15)
C29 C25 C26 108.4(3)
C29 C25 Fe2 70.36(17)
C26 C25 Fe2 69.92(16)
C27 C26 C25 107.5(3)
C27 C26 Fe2 69.85(17)
C25 C26 Fe2 69.48(17)
C28 C27 C26 108.1(3)
C28 C27 Fe2 70.08(17)
C26 C27 Fe2 69.73(16)
C27 C28 C29 108.1(3)
C27 C28 Fe2 69.61(16)
C29 C28 Fe2 69.80(16)
C25 C29 C28 107.9(3)
C25 C29 Fe2 69.45(16)
C28 C29 Fe2 69.92(16)
N2 C30 C21 113.8(2)
C34 C33 O2 110.3(3)
C1 B1 B2 59.50(19)
C1 B1 B3 106.2(3)
B2 B1 B3 60.2(3)
C1 B1 B5 58.2(2)
B2 B1 B5 107.8(3)
B3 B1 B5 108.5(3)
C1 B1 B4 105.1(3)
B2 B1 B4 107.8(3)
B3 B1 B4 60.0(3)
B5 B1 B4 60.3(3)
C2 B2 C1 57.81(17)
C2 B2 B1 104.7(3)
C1 B2 B1 58.7(2)
C2 B2 B3 104.6(3)
C1 B2 B3 105.8(3)
B1 B2 B3 60.5(3)
C2 B2 B6 58.5(2)
C1 B2 B6 105.8(2)
B1 B2 B6 108.4(3)
B3 B2 B6 60.0(2)
B2 B3 B1 59.4(2)
B2 B3 B6 60.3(2)
B1 B3 B6 107.7(3)
B2 B3 B4 107.2(3)
B1 B3 B4 60.1(3)
B6 B3 B4 107.2(3)
B2 B3 B7 107.9(3)
B1 B3 B7 107.5(4)
B6 B3 B7 60.1(2)
B4 B3 B7 59.1(3)
B7 B4 B3 60.7(3)
B7 B4 B1 108.5(3)
B3 B4 B1 59.8(3)
B7 B4 B5 108.6(3)
B3 B4 B5 108.0(3)
B1 B4 B5 59.8(3)
B7 B4 B8 60.4(2)
B3 B4 B8 108.6(3)
B1 B4 B8 107.9(3)
B5 B4 B8 60.0(3)
C1 B5 B9 59.44(19)
C1 B5 B1 58.8(2)
B9 B5 B1 108.1(3)
C1 B5 B4 105.3(3)
B9 B5 B4 107.9(3)
B1 B5 B4 60.0(3)
C1 B5 B8 105.7(3)
B9 B5 B8 59.7(2)
B1 B5 B8 108.2(3)
B4 B5 B8 60.2(3)
C2 B6 B10 58.76(19)
C2 B6 B3 103.9(3)
B10 B6 B3 108.2(3)
C2 B6 B2 57.89(18)
B10 B6 B2 107.6(3)
B3 B6 B2 59.7(2)
C2 B6 B7 104.2(3)
B10 B6 B7 60.0(2)
B3 B6 B7 60.2(2)
B2 B6 B7 107.6(3)
B4 B7 B10 107.7(3)
B4 B7 B6 107.7(3)
B10 B7 B6 59.3(2)
B4 B7 B8 60.8(3)
B10 B7 B8 59.3(2)
B6 B7 B8 107.2(2)
B4 B7 B3 60.2(3)
B10 B7 B3 107.2(2)
B6 B7 B3 59.7(2)
B8 B7 B3 108.5(3)
B10 B8 B9 60.7(2)
B10 B8 B7 60.0(2)
B9 B8 B7 108.5(3)
B10 B8 B5 107.6(3)
B9 B8 B5 59.7(2)
B7 B8 B5 107.2(3)
B10 B8 B4 106.7(3)
B9 B8 B4 107.5(3)
B7 B8 B4 58.9(3)
B5 B8 B4 59.8(3)
C2 B9 C1 57.46(17)
C2 B9 B5 103.5(3)
C1 B9 B5 58.0(2)
C2 B9 B8 103.8(3)
C1 B9 B8 105.3(3)
B5 B9 B8 60.6(2)
C2 B9 B10 58.17(19)
C1 B9 B10 105.0(2)
B5 B9 B10 107.3(3)
B8 B9 B10 59.4(2)
C2 B10 B6 58.66(19)
C2 B10 B8 104.4(2)
B6 B10 B8 109.4(3)
C2 B10 B7 104.7(2)
B6 B10 B7 60.7(2)
B8 B10 B7 60.7(2)
C2 B10 B9 58.40(18)
B6 B10 B9 108.5(2)
B8 B10 B9 60.0(2)
B7 B10 B9 108.5(3)
C19 B11 B14 104.6(2)
C19 B11 B12 58.48(18)
B14 B11 B12 108.4(2)
C19 B11 B15 59.27(17)
B14 B11 B15 59.57(18)
B12 B11 B15 108.6(2)
C19 B11 B13 104.4(2)
B14 B11 B13 60.5(2)
B12 B11 B13 60.0(2)
B15 B11 B13 108.3(2)
C19 B12 B11 58.40(18)
C19 B12 B13 104.5(2)
B11 B12 B13 60.2(2)
C19 B12 B17 104.7(2)
B11 B12 B17 108.5(2)
B13 B12 B17 60.4(2)
C19 B12 B16 58.69(17)
B11 B12 B16 107.9(2)
B13 B12 B16 108.1(2)
B17 B12 B16 59.85(19)
B18 B13 B12 108.0(2)
B18 B13 B11 107.8(2)
B12 B13 B11 59.86(19)
B18 B13 B14 60.2(2)
B12 B13 B14 107.6(2)
B11 B13 B14 59.5(2)
B18 B13 B17 60.2(2)
B12 B13 B17 60.0(2)
B11 B13 B17 107.9(2)
B14 B13 B17 108.2(2)
B15 B14 B11 60.32(18)
B15 B14 B19 60.42(18)
B11 B14 B19 108.2(2)
B15 B14 B18 108.4(2)
B11 B14 B18 107.4(2)
B19 B14 B18 60.00(19)
B15 B14 B13 108.4(2)
B11 B14 B13 60.0(2)
B19 B14 B13 107.6(2)
B18 B14 B13 59.3(2)
C19 B15 C18 57.31(15)
C19 B15 B14 104.0(2)
C18 B15 B14 105.1(2)
C19 B15 B11 57.98(17)
C18 B15 B11 104.8(2)
B14 B15 B11 60.11(18)
C19 B15 B19 103.9(2)
C18 B15 B19 58.37(17)
B14 B15 B19 60.21(18)
B11 B15 B19 107.8(2)
C19 B16 C18 57.57(16)
C19 B16 B20 104.3(2)
C18 B16 B20 58.51(17)
C19 B16 B17 104.3(2)
C18 B16 B17 105.4(2)
B20 B16 B17 60.35(19)
C19 B16 B12 58.06(18)
C18 B16 B12 105.0(2)
B20 B16 B12 107.9(2)
B17 B16 B12 60.04(19)
B16 B17 B12 60.11(18)
B16 B17 B18 107.6(2)
B12 B17 B18 107.0(3)
B16 B17 B20 59.75(18)
B12 B17 B20 107.5(2)
B18 B17 B20 59.98(19)
B16 B17 B13 107.6(2)
B12 B17 B13 59.60(19)
B18 B17 B13 59.3(2)
B20 B17 B13 107.3(2)
B13 B18 B19 108.3(2)
B13 B18 B17 60.5(2)
B19 B18 B17 108.2(2)
B13 B18 B20 108.3(2)
B19 B18 B20 59.71(18)
B17 B18 B20 60.05(19)
B13 B18 B14 60.4(2)
B19 B18 B14 59.76(19)
B17 B18 B14 108.6(2)
B20 B18 B14 107.6(2)
C18 B19 B20 58.74(17)
C18 B19 B14 105.1(2)
B20 B19 B14 108.4(2)
C18 B19 B15 59.30(16)
B20 B19 B15 108.3(2)
B14 B19 B15 59.37(18)
C18 B19 B18 105.2(2)
B20 B19 B18 60.2(2)
B14 B19 B18 60.2(2)
B15 B19 B18 107.7(2)
C18 B20 B19 58.78(17)
C18 B20 B16 59.28(17)
B19 B20 B16 108.2(2)
C18 B20 B18 105.0(2)
B19 B20 B18 60.04(19)
B16 B20 B18 107.7(2)
C18 B20 B17 105.6(2)
B19 B20 B17 108.3(2)
B16 B20 B17 59.91(19)
B18 B20 B17 60.0(2)
C18 C19 B11 112.2(2)
C18 C19 B12 112.6(2)
B11 C19 B12 63.1(2)
C18 C19 B16 61.80(17)
B11 C19 B16 115.6(2)
B12 C19 B16 63.25(19)
C18 C19 B15 61.73(17)
B11 C19 B15 62.75(19)
B12 C19 B15 115.3(2)
B16 C19 B15 115.2(2)
C1 C2 B2 62.1(2)
C1 C2 B6 113.4(2)
B2 C2 B6 63.6(2)
C1 C2 B10 112.7(2)
B2 C2 B10 115.4(2)
B6 C2 B10 62.6(2)
C1 C2 B9 61.86(18)
B2 C2 B9 115.7(3)
B6 C2 B9 116.0(2)
B10 C2 B9 63.4(2)

loop_
_geom_bond_atom_site_label_1
_geom_bond_atom_site_label_2
_geom_bond_distance
Fe1 C7 2.027(3)
Fe1 C3 2.027(2)
Fe1 C4 2.033(2)
Fe1 C9 2.034(3)
Fe1 C12 2.036(3)
Fe1 C8 2.038(3)
Fe1 C5 2.039(3)
Fe1 C10 2.041(3)
Fe1 C11 2.043(3)
Fe1 C6 2.049(3)
Fe2 C20 2.026(2)
Fe2 C24 2.031(3)
Fe2 C21 2.034(2)
Fe2 C25 2.041(3)
Fe2 C26 2.047(3)
Fe2 C22 2.047(3)
Fe2 C27 2.048(3)
Fe2 C29 2.053(3)
Fe2 C23 2.054(3)
Fe2 C28 2.054(3)
P1 O1 1.625(2)
P1 C3 1.795(3)
P1 C1 1.889(2)
P2 O2 1.623(2)
P2 C20 1.792(3)
P2 C18 1.888(3)
O1 C16 1.458(4)
O2 C33 1.452(4)
N1 C14 1.444(4)
N1 C15 1.453(4)
N1 C13 1.468(3)
N2 C31 1.456(3)
N2 C32 1.462(3)
N2 C30 1.467(3)
C1 C2 1.635(4)
C1 B5 1.684(5)
C1 B1 1.694(4)
C1 B2 1.708(5)
C1 B9 1.710(4)
C3 C7 1.440(3)
C3 C4 1.444(3)
C4 C5 1.424(3)
C4 C13 1.492(3)
C5 C6 1.411(4)
C6 C7 1.410(4)
C8 C12 1.392(5)
C8 C9 1.400(5)
C9 C10 1.398(6)
C10 C11 1.403(6)
C11 C12 1.405(5)
C16 C17 1.461(5)
C18 C19 1.647(3)
C18 B20 1.706(4)
C18 B19 1.707(4)
C18 B16 1.720(4)
C18 B15 1.724(4)
C20 C24 1.436(4)
C20 C21 1.442(4)
C21 C22 1.425(4)
C21 C30 1.498(4)
C22 C23 1.404(4)
C23 C24 1.409(4)
C25 C29 1.407(4)
C25 C26 1.418(4)
C26 C27 1.414(4)
C27 C28 1.414(4)
C28 C29 1.414(4)
C33 C34 1.451(5)
B1 B2 1.746(7)
B1 B3 1.765(6)
B1 B5 1.767(8)
B1 B4 1.771(6)
B2 C2 1.674(5)
B2 B3 1.761(5)
B2 B6 1.770(5)
B3 B6 1.767(6)
B3 B4 1.769(8)
B3 B7 1.777(6)
B4 B7 1.749(5)
B4 B5 1.776(7)
B4 B8 1.783(7)
B5 B9 1.763(6)
B5 B8 1.779(6)
B6 C2 1.685(4)
B6 B10 1.751(6)
B6 B7 1.775(5)
B7 B10 1.763(5)
B7 B8 1.776(6)
B8 B10 1.752(6)
B8 B9 1.763(5)
B9 C2 1.691(5)
B9 B10 1.776(5)
B10 C2 1.687(4)
B11 C19 1.688(4)
B11 B14 1.766(5)
B11 B12 1.768(5)
B11 B15 1.770(5)
B11 B13 1.774(5)
B12 C19 1.690(4)
B12 B13 1.770(5)
B12 B17 1.777(5)
B12 B16 1.778(4)
B13 B18 1.764(5)
B13 B14 1.783(5)
B13 B17 1.784(5)
B14 B15 1.757(4)
B14 B19 1.772(5)
B14 B18 1.780(5)
B15 C19 1.711(4)
B15 B19 1.775(5)
B16 C19 1.701(4)
B16 B20 1.770(5)
B16 B17 1.773(5)
B17 B18 1.779(5)
B17 B20 1.781(5)
B18 B19 1.776(5)
B18 B20 1.780(5)
B19 B20 1.770(5)
